data_7053764
loop_
_publ_author_name
'Ma, Kuirong'
'Xu, Jianing'
'Zhang, Lirong'
'Shi, Jing'
'Zhang, Daojun'
'Zhu, Yulan'
'Fan, Yong'
'Song, Tianyong'

_publ_section_title
;
 Solvothermal syntheses, characterizations and properties of three
 transition metal (Ni(ii), Co(ii)) imino-carboxylate-diphosphonates
;
_journal_issue 4
_journal_name_full 'New Journal of Chemistry'
_journal_page_first 886
_journal_paper_doi 10.1039/b814080d
_journal_volume 33
_journal_year 2009
_chemical_formula_moiety 'C11 H44 N8 Ni2 O18 P4'
_chemical_formula_sum 'C11 H44 N8 Ni2 O18 P4'
_chemical_formula_weight 817.84
_chemical_melting_point ?
_chemical_name_systematic
;
?
;
_space_group_IT_number 15
_symmetry_cell_setting monoclinic
_symmetry_space_group_name_Hall '-C 2yc'
_symmetry_space_group_name_H-M 'C 1 2/c 1'
_atom_sites_solution_hydrogens geom
_atom_sites_solution_primary direct
_atom_sites_solution_secondary difmap
_audit_creation_method SHELXL-97
_cell_angle_alpha 90.00
_cell_angle_beta 103.01(3)
_cell_angle_gamma 90.00
_cell_formula_units_Z 4
_cell_length_a 11.315(2)
_cell_length_b 19.282(4)
_cell_length_c 14.432(3)
_cell_measurement_reflns_used 3526
_cell_measurement_temperature 293(2)
_cell_measurement_theta_max 27.47
_cell_measurement_theta_min 3.24
_cell_volume 3067.9(11)
_computing_cell_refinement Process-auto
_computing_data_collection Process-auto
_computing_data_reduction Process-auto
_computing_molecular_graphics SHELXL-97
_computing_publication_material SHELXL-97
_computing_structure_refinement 'SHELXL-97 (Sheldrick, 1997)'
_computing_structure_solution 'SHELXS-97 (Sheldrick, 1990)'
_diffrn_ambient_temperature 293(2)
_diffrn_detector_area_resol_mean 10.0
_diffrn_measured_fraction_theta_full 0.997
_diffrn_measured_fraction_theta_max 0.997
_diffrn_measurement_device_type 'Rigaku RAXIS-RAPID'
_diffrn_measurement_method omega-scan
_diffrn_radiation_monochromator graphite
_diffrn_radiation_source 'fine-focus sealed tube'
_diffrn_radiation_type MoK\a
_diffrn_radiation_wavelength 0.71073
_diffrn_reflns_av_R_equivalents 0.0378
_diffrn_reflns_av_sigmaI/netI 0.0293
_diffrn_reflns_limit_h_max 14
_diffrn_reflns_limit_h_min -14
_diffrn_reflns_limit_k_max 24
_diffrn_reflns_limit_k_min -24
_diffrn_reflns_limit_l_max 17
_diffrn_reflns_limit_l_min -18
_diffrn_reflns_number 15025
_diffrn_reflns_theta_full 27.47
_diffrn_reflns_theta_max 27.47
_diffrn_reflns_theta_min 3.24
_diffrn_standards_decay_% 0
_diffrn_standards_interval_count 0
_diffrn_standards_interval_time 0
_diffrn_standards_number 0
_exptl_absorpt_coefficient_mu 1.522
_exptl_absorpt_correction_T_max 0.715
_exptl_absorpt_correction_T_min 0.66
_exptl_absorpt_correction_type empirical
_exptl_absorpt_process_details Process-auto
_exptl_crystal_colour green
_exptl_crystal_density_diffrn 1.771
_exptl_crystal_density_meas ?
_exptl_crystal_density_method 'not measured'
_exptl_crystal_description block
_exptl_crystal_F_000 1704
_exptl_crystal_size_max 0.28
_exptl_crystal_size_mid 0.24
_exptl_crystal_size_min 0.22
_refine_diff_density_max 0.375
_refine_diff_density_min -0.564
_refine_diff_density_rms 0.079
_refine_ls_extinction_method none
_refine_ls_goodness_of_fit_ref 1.094
_refine_ls_hydrogen_treatment mixed
_refine_ls_matrix_type full
_refine_ls_number_parameters 230
_refine_ls_number_reflns 3526
_refine_ls_number_restraints 0
_refine_ls_restrained_S_all 1.094
_refine_ls_R_factor_all 0.0361
_refine_ls_R_factor_gt 0.0302
_refine_ls_shift/su_max 0.001
_refine_ls_shift/su_mean 0.000
_refine_ls_structure_factor_coef Fsqd
_refine_ls_weighting_details 'calc w=1/[\s^2^(Fo^2^)+(0.0276P)^2^+5.6086P] where P=(Fo^2^+2Fc^2^)/3'
_refine_ls_weighting_scheme calc
_refine_ls_wR_factor_gt 0.0682
_refine_ls_wR_factor_ref 0.0710
_reflns_number_gt 3065
_reflns_number_total 3526
_reflns_threshold_expression >2sigma(I)
_cod_data_source_file b814080dsup1.cif
_cod_data_source_block '[NH3(CH2)3NH3](NH4)4[NiL2(H2O))]2_(1)'
_cod_depositor_comments
;
The following automatic conversions were performed:

'_chemical_melting_point' value 'not measured' was changed to '?' -
the value is undefined or not given.

Automatic conversion script
Id: cif_fix_values 1891 2012-01-12 08:04:46Z andrius 

The following automatic conversions were performed:

'_exptl_crystal_density_meas' value 'none' was changed to '?' - the
value is perceived as not measured.

Automatic conversion script
Id: cif_fix_values 3008 2015-01-20 13:52:24Z robertas 
;
_cod_original_cell_volume 3067.8(11)
_cod_original_sg_symbol_Hall -c2yc
_cod_original_sg_symbol_H-M C2/c
_cod_database_code 7053764

loop_
_symmetry_equiv_pos_as_xyz
'x, y, z'
'-x, y, -z+1/2'
'x+1/2, y+1/2, z'
'-x+1/2, y+1/2, -z+1/2'
'-x, -y, -z'
'x, -y, z-1/2'
'-x+1/2, -y+1/2, -z'
'x+1/2, -y+1/2, z-1/2'

loop_
_atom_site_label
_atom_site_type_symbol
_atom_site_fract_x
_atom_site_fract_y
_atom_site_fract_z
_atom_site_U_iso_or_equiv
_atom_site_adp_type
_atom_site_occupancy
_atom_site_symmetry_multiplicity
_atom_site_calc_flag
_atom_site_refinement_flags
Ni1 Ni 0.62014(2) 0.460473(13) 0.021735(18) 0.01151(8) Uani 1 1 d .
P1 P 0.65476(5) 0.61664(3) 0.06631(4) 0.01275(12) Uani 1 1 d .
P2 P 0.83226(5) 0.35875(3) 0.08342(4) 0.01468(12) Uani 1 1 d .
N1 N 0.79687(15) 0.49973(9) 0.06544(12) 0.0122(3) Uani 1 1 d .
N2 N 0.54904(14) 0.27318(7) 0.09092(10) 0.0240(4) Uani 1 1 d .
H4 H 0.4834 0.2986 0.0679 0.036 Uiso 1 1 calc R
H5 H 0.5616 0.2441 0.0462 0.036 Uiso 1 1 calc R
H6 H 0.6131 0.3009 0.1086 0.036 Uiso 1 1 calc R
N3 N 0.61561(16) 0.67622(7) 0.33874(9) 0.0241(4) Uani 1 1 d R
N4 N 0.16050(12) 0.30614(9) 0.13008(10) 0.0214(4) Uani 1 1 d R
C1 C 0.78982(19) 0.56532(11) 0.11758(16) 0.0168(4) Uani 1 1 d .
H1A H 0.8615 0.5929 0.1174 0.025 Uiso 1 1 calc R
H1B H 0.7897 0.5546 0.1832 0.025 Uiso 1 1 calc R
C2 C 0.87373(18) 0.44680(11) 0.12751(14) 0.0146(4) Uani 1 1 d .
H2A H 0.8629 0.4511 0.1921 0.022 Uiso 1 1 calc R
H2B H 0.9585 0.4552 0.1285 0.022 Uiso 1 1 calc R
C3 C 0.83885(19) 0.51110(12) -0.02340(15) 0.0174(4) Uani 1 1 d .
H3A H 0.8918 0.4731 -0.0314 0.026 Uiso 1 1 calc R
H3B H 0.8866 0.5533 -0.0167 0.026 Uiso 1 1 calc R
C4 C 0.7375(2) 0.51675(11) -0.11330(15) 0.0173(4) Uani 1 1 d .
C5 C 0.5310(3) 0.23347(14) 0.1734(2) 0.0429(8) Uani 1 1 d .
H5A H 0.6044 0.2077 0.1999 0.064 Uiso 1 1 calc R
H5B H 0.4662 0.2002 0.1523 0.064 Uiso 1 1 calc R
C6 C 0.5000 0.27809(19) 0.2500 0.0278(8) Uani 1 2 d S
H6A H 0.4315 0.3076 0.2228 0.042 Uiso 0.50 1 calc PR
H6B H 0.5685 0.3076 0.2772 0.042 Uiso 0.50 1 calc PR
O1 O 0.55684(13) 0.56068(7) 0.03850(11) 0.0157(3) Uani 1 1 d .
O2 O 0.63293(15) 0.66221(8) 0.14687(11) 0.0207(3) Uani 1 1 d .
O3 O 0.67263(15) 0.65820(8) -0.01812(12) 0.0236(4) Uani 1 1 d .
O4 O 0.70554(14) 0.36745(8) 0.01827(11) 0.0203(3) Uani 1 1 d .
O5 O 0.82695(19) 0.31384(9) 0.16877(12) 0.0318(4) Uani 1 1 d .
O6 O 0.92396(15) 0.33402(9) 0.02848(12) 0.0266(4) Uani 1 1 d .
O7 O 0.63655(14) 0.48917(8) -0.11162(11) 0.0193(3) Uani 1 1 d .
O8 O 0.76302(16) 0.54518(10) -0.18395(12) 0.0299(4) Uani 1 1 d .
O9 O 0.58579(17) 0.43558(9) 0.15499(12) 0.0218(4) Uani 1 1 d .
H1 H 0.528(3) 0.4537(15) 0.156(2) 0.031(9) Uiso 1 1 d .
H2 H 0.640(3) 0.4442(18) 0.213(3) 0.056(10) Uiso 1 1 d .
H7 H 0.541(3) 0.6716(14) 0.3405(19) 0.027(7) Uiso 1 1 d .
H8 H 0.633(3) 0.6539(17) 0.281(2) 0.050(9) Uiso 1 1 d .
H9 H 0.657(3) 0.6607(17) 0.394(2) 0.047(10) Uiso 1 1 d .
H10 H 0.632(3) 0.7270(18) 0.338(2) 0.048(9) Uiso 1 1 d .
H11 H 0.214(3) 0.3220(16) 0.100(2) 0.038(8) Uiso 1 1 d .
H12 H 0.161(3) 0.2615(16) 0.133(2) 0.034(8) Uiso 1 1 d .
H13 H 0.081(4) 0.3208(18) 0.099(3) 0.061(11) Uiso 1 1 d .
H14 H 0.169(3) 0.3235(18) 0.189(3) 0.057(11) Uiso 1 1 d .

loop_
_atom_site_aniso_label
_atom_site_aniso_U_11
_atom_site_aniso_U_22
_atom_site_aniso_U_33
_atom_site_aniso_U_23
_atom_site_aniso_U_13
_atom_site_aniso_U_12
Ni1 0.00906(13) 0.01146(13) 0.01430(14) -0.00042(10) 0.00321(10) 0.00034(9)
P1 0.0116(2) 0.0110(2) 0.0165(3) -0.0009(2) 0.0048(2) 0.00004(19)
P2 0.0157(3) 0.0139(3) 0.0146(3) 0.0001(2) 0.0037(2) 0.0041(2)
N1 0.0116(8) 0.0137(8) 0.0117(8) -0.0003(7) 0.0032(6) 0.0015(6)
N2 0.0266(11) 0.0252(10) 0.0237(10) 0.0014(9) 0.0126(8) 0.0005(8)
N3 0.0257(12) 0.0281(11) 0.0186(10) 0.0005(9) 0.0051(9) -0.0044(9)
N4 0.0218(11) 0.0172(10) 0.0260(11) 0.0017(9) 0.0072(9) -0.0012(8)
C1 0.0127(10) 0.0140(10) 0.0216(11) -0.0037(9) -0.0007(8) 0.0005(8)
C2 0.0106(9) 0.0188(10) 0.0133(10) 0.0001(8) 0.0003(8) 0.0042(8)
C3 0.0127(10) 0.0225(11) 0.0182(11) 0.0033(9) 0.0060(8) 0.0006(8)
C4 0.0182(11) 0.0200(10) 0.0155(10) 0.0006(9) 0.0073(8) 0.0010(9)
C5 0.079(2) 0.0264(13) 0.0316(15) 0.0043(12) 0.0310(15) 0.0034(14)
C6 0.035(2) 0.0275(18) 0.0225(17) 0.000 0.0113(15) 0.000
O1 0.0109(7) 0.0120(7) 0.0239(8) -0.0009(6) 0.0035(6) 0.0013(5)
O2 0.0254(9) 0.0180(7) 0.0201(8) -0.0048(7) 0.0079(7) 0.0027(6)
O3 0.0244(9) 0.0242(8) 0.0252(9) 0.0077(7) 0.0118(7) 0.0008(7)
O4 0.0165(8) 0.0151(7) 0.0273(9) -0.0052(7) 0.0002(6) 0.0029(6)
O5 0.0587(13) 0.0179(8) 0.0198(8) 0.0033(7) 0.0108(8) 0.0016(8)
O6 0.0202(8) 0.0313(9) 0.0299(9) -0.0099(8) 0.0087(7) 0.0064(7)
O7 0.0149(7) 0.0265(8) 0.0169(7) 0.0006(7) 0.0048(6) -0.0017(6)
O8 0.0262(9) 0.0472(11) 0.0171(8) 0.0072(8) 0.0065(7) -0.0087(8)
O9 0.0187(9) 0.0285(9) 0.0196(9) 0.0029(7) 0.0071(7) 0.0045(7)

loop_
_atom_type_symbol
_atom_type_description
_atom_type_scat_dispersion_real
_atom_type_scat_dispersion_imag
_atom_type_scat_source
C C 0.0033 0.0016 'International Tables Vol C Tables 4.2.6.8 and 6.1.1.4'
H H 0.0000 0.0000 'International Tables Vol C Tables 4.2.6.8 and 6.1.1.4'
N N 0.0061 0.0033 'International Tables Vol C Tables 4.2.6.8 and 6.1.1.4'
O O 0.0106 0.0060 'International Tables Vol C Tables 4.2.6.8 and 6.1.1.4'
Ni Ni 0.3393 1.1124 'International Tables Vol C Tables 4.2.6.8 and 6.1.1.4'
P P 0.1023 0.0942 'International Tables Vol C Tables 4.2.6.8 and 6.1.1.4'

loop_
_geom_angle_atom_site_label_1
_geom_angle_atom_site_label_2
_geom_angle_atom_site_label_3
_geom_angle
_geom_angle_site_symmetry_1
_geom_angle_site_symmetry_3
O1 Ni1 O4 103.81(6) 5_665 .
O1 Ni1 O7 86.65(7) 5_665 .
O4 Ni1 O7 94.05(7) . .
O1 Ni1 O1 84.55(6) 5_665 .
O4 Ni1 O1 171.48(6) . .
O7 Ni1 O1 88.00(6) . .
O1 Ni1 N1 168.39(6) 5_665 .
O4 Ni1 N1 84.27(6) . .
O7 Ni1 N1 84.44(7) . .
O1 Ni1 N1 87.70(6) . .
O1 Ni1 O9 88.75(7) 5_665 .
O4 Ni1 O9 90.45(7) . .
O7 Ni1 O9 174.22(7) . .
O1 Ni1 O9 88.07(7) . .
N1 Ni1 O9 99.64(7) . .
O3 P1 O2 112.61(9) . .
O3 P1 O1 112.48(9) . .
O2 P1 O1 111.98(9) . .
O3 P1 C1 111.21(10) . .
O2 P1 C1 105.53(10) . .
O1 P1 C1 102.33(9) . .
O6 P2 O5 113.66(11) . .
O6 P2 O4 111.61(10) . .
O5 P2 O4 110.90(11) . .
O6 P2 C2 108.67(10) . .
O5 P2 C2 107.45(10) . .
O4 P2 C2 103.97(9) . .
C3 N1 C1 112.19(17) . .
C3 N1 C2 111.22(16) . .
C1 N1 C2 111.56(16) . .
C3 N1 Ni1 105.25(12) . .
C1 N1 Ni1 107.68(12) . .
C2 N1 Ni1 108.61(12) . .
C5 N2 H4 109.5 . .
C5 N2 H5 109.5 . .
H4 N2 H5 109.5 . .
C5 N2 H6 109.5 . .
H4 N2 H6 109.5 . .
H5 N2 H6 109.5 . .
H7 N3 H8 112(3) . .
H7 N3 H9 106(3) . .
H8 N3 H9 116(3) . .
H7 N3 H10 107(3) . .
H8 N3 H10 110(3) . .
H9 N3 H10 106(3) . .
H11 N4 H12 112(3) . .
H11 N4 H13 110(3) . .
H12 N4 H13 108(3) . .
H11 N4 H14 113(3) . .
H12 N4 H14 109(3) . .
H13 N4 H14 103(3) . .
N1 C1 P1 113.03(14) . .
N1 C1 H1A 109.0 . .
P1 C1 H1A 109.0 . .
N1 C1 H1B 109.0 . .
P1 C1 H1B 109.0 . .
H1A C1 H1B 107.8 . .
N1 C2 P2 110.71(13) . .
N1 C2 H2A 109.5 . .
P2 C2 H2A 109.5 . .
N1 C2 H2B 109.5 . .
P2 C2 H2B 109.5 . .
H2A C2 H2B 108.1 . .
N1 C3 C4 114.82(17) . .
N1 C3 H3A 108.6 . .
C4 C3 H3A 108.6 . .
N1 C3 H3B 108.6 . .
C4 C3 H3B 108.6 . .
H3A C3 H3B 107.5 . .
O8 C4 O7 125.2(2) . .
O8 C4 C3 117.22(19) . .
O7 C4 C3 117.47(19) . .
N2 C5 C6 113.3(2) . .
N2 C5 H5A 108.9 . .
C6 C5 H5A 108.9 . .
N2 C5 H5B 108.9 . .
C6 C5 H5B 108.9 . .
H5A C5 H5B 107.7 . .
C5 C6 C5 110.2(3) . 2_655
C5 C6 H6A 109.6 . .
C5 C6 H6A 109.6 2_655 .
C5 C6 H6B 109.6 . .
C5 C6 H6B 109.6 2_655 .
H6A C6 H6B 108.1 . .
P1 O1 Ni1 146.66(9) . 5_665
P1 O1 Ni1 115.71(8) . .
Ni1 O1 Ni1 95.45(6) 5_665 .
P2 O4 Ni1 117.53(9) . .
C4 O7 Ni1 113.85(14) . .
Ni1 O9 H1 105(2) . .
Ni1 O9 H2 124(2) . .
H1 O9 H2 107(3) . .

loop_
_geom_bond_atom_site_label_1
_geom_bond_atom_site_label_2
_geom_bond_distance
_geom_bond_site_symmetry_2
Ni1 O1 2.0367(15) 5_665
Ni1 O4 2.0433(15) .
Ni1 O7 2.0507(16) .
Ni1 O1 2.0936(15) .
Ni1 N1 2.0980(18) .
Ni1 O9 2.1016(17) .
P1 O3 1.5096(17) .
P1 O2 1.5212(16) .
P1 O1 1.5338(15) .
P1 C1 1.831(2) .
P2 O6 1.5176(17) .
P2 O5 1.5179(17) .
P2 O4 1.5365(17) .
P2 C2 1.837(2) .
N1 C3 1.480(3) .
N1 C1 1.483(3) .
N1 C2 1.500(3) .
N2 C5 1.467(3) .
N2 H4 0.8900 .
N2 H5 0.8900 .
N2 H6 0.8900 .
N3 H7 0.85(3) .
N3 H8 0.99(3) .
N3 H9 0.88(3) .
N3 H10 1.00(3) .
N4 H11 0.87(3) .
N4 H12 0.86(3) .
N4 H13 0.95(4) .
N4 H14 0.90(4) .
C1 H1A 0.9700 .
C1 H1B 0.9700 .
C2 H2A 0.9700 .
C2 H2B 0.9700 .
C3 C4 1.530(3) .
C3 H3A 0.9700 .
C3 H3B 0.9700 .
C4 O8 1.247(3) .
C4 O7 1.265(3) .
C5 C6 1.504(3) .
C5 H5A 0.9700 .
C5 H5B 0.9700 .
C6 C5 1.504(3) 2_655
C6 H6A 0.9700 .
C6 H6B 0.9700 .
O1 Ni1 2.0367(15) 5_665
O9 H1 0.74(3) .
O9 H2 0.93(4) .

loop_
_geom_hbond_atom_site_label_D
_geom_hbond_atom_site_label_H
_geom_hbond_atom_site_label_A
_geom_hbond_distance_DH
_geom_hbond_distance_HA
_geom_hbond_distance_DA
_geom_hbond_angle_DHA
_geom_hbond_site_symmetry_A
N2 H4 O3 0.89 1.94 2.821(2) 171.7 5_665
N2 H5 O6 0.89 1.88 2.752(2) 165.6 7_655
N2 H6 O4 0.89 2.25 2.894(2) 129.1 .
N2 H6 O5 0.89 2.39 3.190(3) 149.1 .
O9 H1 O7 0.74(3) 2.14(3) 2.849(2) 161(3) 5_665
O9 H2 O8 0.93(4) 1.81(4) 2.732(3) 171(3) 6_566
N3 H7 O2 0.85(3) 2.03(3) 2.879(2) 177(3) 2_655
N3 H8 O2 0.99(3) 1.95(3) 2.833(2) 147(3) .
N3 H9 O4 0.88(3) 1.84(3) 2.696(2) 164(3) 6_566
N3 H10 O5 1.00(3) 1.74(3) 2.740(2) 175(3) 4_655
N4 H11 O3 0.87(3) 1.97(3) 2.832(2) 169(3) 5_665
N4 H12 O2 0.86(3) 1.96(3) 2.809(2) 169(3) 3_445
N4 H13 O6 0.95(4) 1.86(4) 2.799(2) 170(3) 1_455
N4 H14 O5 0.90(4) 2.05(4) 2.878(2) 152(3) 2_655
